data_4308936
loop_
_publ_author_name
'Sma\"il Triki'
'Franck Th\'etiot'
'Fanny Vandevelde'
'Jean Sala-Pala'
'Carlos J. G\'omez-Garc\'ia'

_publ_contact_author_address
;
UMR CNRS 6521, Universite de Bretagne Occidentale, BP 809, 
29285 Brest Cedex (France).
;
_publ_contact_author_email triki@univ-brest.fr
_publ_contact_author_fax 33298017001
_publ_contact_author_name
;
Smail TRIKI 
;
_publ_contact_author_phone 33298016146
_publ_section_title
;
New Magnetic Copper(II) Coordination Polymers with the Polynitrile Ligand
(C[C(CN)2]3)2- and N-Donor Co-ligands
;
_journal_name_full 'Inorganic Chemistry'
_journal_page_first 4086
_journal_page_last 4093
_journal_paper_doi 10.1021/ic050235h
_journal_volume 44
_journal_year 2005
_chemical_formula_moiety C28H18N16O6Cu2
_chemical_formula_sum 'C28 H18 Cu2 N16 O6'
_chemical_formula_weight 801.64
_chemical_name_systematic ' ?'
_space_group_IT_number 2
_symmetry_cell_setting triclinic
_symmetry_space_group_name_Hall '-P 1'
_symmetry_space_group_name_H-M 'P -1'
_cell_angle_alpha 97.6(2)
_cell_angle_beta 101.2(2)
_cell_angle_gamma 90.076(5)
_cell_formula_units_Z 1
_cell_length_a 7.7495(4)
_cell_length_b 9.8432(6)
_cell_length_c 10.9787(8)
_cell_measurement_temperature 288
_cell_volume 814.0(7)
_computing_cell_refinement 'CRYSALIS-RED 170 (Oxford-Diffraction, 2002)'
_computing_data_collection ' CRYSALIS-CCD 170 (Oxford-Diffraction, 2002)'
_computing_data_reduction ' CRYSALIS-RED 170 (Oxford-Diffraction, 2002)'
_computing_molecular_graphics 'C. K. Johnson, ORTEP, Rep. ONL-3794, Delft, Netherlands (1985)'
_computing_publication_material BTABLE_PTABLE_CIF_IN_MolEN_(Fair,_1990)
_computing_structure_refinement LSFM_MolEN_(Fair,_1990)
_computing_structure_solution Direct_methods_(SIR,_Burla_et_al.,_1989)
_diffrn_ambient_temperature 288
_diffrn_measurement_device_type 'Xcalibur 2 Oxford diffraction'
_diffrn_radiation_monochromator graphite
_diffrn_radiation_source 'fine-focus sealed tube'
_diffrn_radiation_type Mo-K\a
_diffrn_radiation_wavelength 0.71073
_diffrn_reflns_av_R_equivalents 0.039
_diffrn_reflns_av_sigmaI/netI 0.500
_diffrn_reflns_limit_h_max 9
_diffrn_reflns_limit_h_min 0
_diffrn_reflns_limit_k_max 12
_diffrn_reflns_limit_k_min -12
_diffrn_reflns_limit_l_max 13
_diffrn_reflns_limit_l_min -13
_diffrn_reflns_number 5203
_diffrn_reflns_theta_max 26.43
_diffrn_reflns_theta_min 2.5
_diffrn_standards_decay_% 0
_diffrn_standards_number 0
_exptl_absorpt_coefficient_mu 1.376
_exptl_absorpt_correction_type none
_exptl_crystal_colour black
_exptl_crystal_density_diffrn 1.64
_exptl_crystal_density_method none
_exptl_crystal_description plate
_exptl_crystal_F_000 404
_exptl_crystal_size_max 0.15
_exptl_crystal_size_mid 0.12
_exptl_crystal_size_min 0.08
_refine_diff_density_max 0.408
_refine_diff_density_min -0.471
_refine_ls_abs_structure_details ' ?'
_refine_ls_extinction_method none
_refine_ls_goodness_of_fit_all 1.962
_refine_ls_goodness_of_fit_ref 1.006
_refine_ls_hydrogen_treatment noref
_refine_ls_matrix_type full
_refine_ls_number_constraints 0
_refine_ls_number_parameters 247
_refine_ls_number_reflns 2014
_refine_ls_number_restraints 0
_refine_ls_R_factor_all 0.070
_refine_ls_R_factor_gt 0.045
_refine_ls_shift/esd_mean 0.005
_refine_ls_shift/su_max 0.022
_refine_ls_structure_factor_coef F
_refine_ls_weighting_details 'w = 4Fo^2^/(\s^2^(Fo^2^) + 0.0004 Fo^4^)'
_refine_ls_weighting_scheme calc
_refine_ls_wR_factor_all 0.103
_refine_ls_wR_factor_ref 0.050
_reflns_number_gt 2014
_reflns_number_total 3069
_reflns_threshold_expression >2.0\s(I)
_cod_data_source_file ic050235hsi20050215_052952_2.cif
_cod_data_source_block Cu2(bpym)(C10N6)(H2O)6
_cod_depositor_comments
;
The following automatic conversions were performed:

'_atom_site_adp_type' tag value 'Uij' was replaced with 'Uani' value
26 times.

Automatic conversion script
Id: cif_fix_values 1646 2011-03-28 12:23:43Z adriana 

The following automatic conversions were performed:

'_refine_ls_weighting_scheme' value '4Fo^2^/(\s^2^(Fo^2^) + 0.0004
Fo^4^)' was changed to 'calc'. New tag '_refine_ls_weighting_details'
was created. The value of the new tag was set to 'w =
4Fo^2^/(\s^2^(Fo^2^) + 0.0004 Fo^4^)'.

Automatic conversion script
Id: cif_fix_values 3143 2015-03-26 13:38:13Z robertas 
;
_cod_original_cell_volume 814.1(9)
_cod_original_formula_sum C28H18N16O6Cu2
_cod_database_code 4308936

loop_
_symmetry_equiv_pos_as_xyz
x,y,z
-x,-y,-z

loop_
_atom_site_label
_atom_site_fract_x
_atom_site_fract_y
_atom_site_fract_z
_atom_site_U_iso_or_equiv
_atom_site_adp_type
_atom_site_calc_flag
_atom_site_calc_attached_atom
_atom_site_type_symbol
CU 0.21277(6) 0.22176(6) -0.00716(5) 0.0294(3) Uani ? ? Cu
N1 0.3996(4) 0.3253(4) 0.1153(3) 0.036(2) Uani ? ? N
N2 0.7640(4) 0.6565(4) 0.1333(3) 0.034(2) Uani ? ? N
N3 0.6953(9) 0.8427(6) 0.4008(5) 0.084(4) Uani ? ? N
N4 0.9290(6) 0.6135(6) 0.6894(4) 0.068(3) Uani ? ? N
N5 0.7084(7) 0.3240(6) 0.6593(4) 0.089(3) Uani ? ? N
N6 0.7148(7) 0.1276(5) 0.2806(5) 0.067(3) Uani ? ? N
C1 0.5082(5) 0.3977(4) 0.1781(4) 0.029(2) Uani ? ? C
C2 0.7080(5) 0.5818(5) 0.1884(4) 0.026(2) Uani ? ? C
C3 0.7238(8) 0.7357(6) 0.4297(5) 0.054(3) Uani ? ? C
C4 0.8505(6) 0.6051(6) 0.5887(5) 0.052(3) Uani ? ? C
C5 0.7059(6) 0.3405(6) 0.5565(5) 0.062(3) Uani ? ? C
C6 0.7065(6) 0.2291(6) 0.3449(5) 0.063(3) Uani ? ? C
C7 0.6967(5) 0.4810(5) 0.3837(4) 0.031(2) Uani ? ? C
C8 0.6391(5) 0.4866(4) 0.2509(4) 0.025(2) Uani ? ? C
C9 0.7558(5) 0.6026(5) 0.4643(4) 0.035(2) Uani ? ? C
C10 0.6923(6) 0.3552(5) 0.4261(4) 0.040(3) Uani ? ? C
N7 0.1663(4) 0.0922(4) 0.1167(3) 0.028(2) Uani ? ? N
N8 -0.0244(4) -0.0949(4) 0.1238(3) 0.029(2) Uani ? ? N
C11 0.0385(4) -0.0006(4) 0.0656(4) 0.025(2) Uani ? ? C
C12 0.2384(5) 0.0896(5) 0.2391(4) 0.035(2) Uani ? ? C
C13 0.1788(6) -0.0037(5) 0.3056(4) 0.036(3) Uani ? ? C
C14 0.0453(5) -0.0949(5) 0.2454(4) 0.036(2) Uani ? ? C
O1 -0.0126(4) 0.3663(4) 0.0475(3) 0.042(2) Uani ? ? O
O2 0.4219(4) 0.0811(3) -0.0845(3) 0.046(2) Uani ? ? O
O3 -0.3301(4) 0.2735(5) -0.0999(3) 0.068(2) Uani ? ? O
H01 0.225(5) 0.000(4) 0.387(4) 0.04(1) Uiso ? ? H
H02 0.333(4) 0.152(4) 0.273(3) 0.04(1) Uiso ? ? H
H03 -0.001(5) -0.153(5) 0.295(4) 0.05(1) Uiso ? ? H
H04 -0.0028 0.4017 0.1178 0.0507 Uiso ? ? H
H05 0.0008 0.4414 0.0186 0.0507 Uiso ? ? H
H06 0.3695 0.0249 -0.1718 0.0507 Uiso ? ? H
H07 0.4766 0.0188 -0.0568 0.0507 Uiso ? ? H
H08 -0.3169 0.2791 -0.1905 0.0507 Uiso ? ? H
H09 -0.2244 0.3071 -0.0573 0.0507 Uiso ? ? H

loop_
_atom_site_aniso_label
_atom_site_aniso_U_11
_atom_site_aniso_U_22
_atom_site_aniso_U_33
_atom_site_aniso_U_12
_atom_site_aniso_U_13
_atom_site_aniso_U_23
_atom_site_aniso_type_symbol
CU 0.0351(2) 0.0247(3) 0.0292(3) -0.0115(2) 0.0023(2) 0.0051(2) Cu
N1 0.042(2) 0.036(2) 0.030(2) -0.013(2) 0.004(2) 0.009(2) N
N2 0.044(2) 0.028(2) 0.033(2) -0.012(2) 0.003(2) 0.003(2) N
N3 0.187(5) 0.040(3) 0.079(4) -0.014(4) 0.027(4) 0.003(3) N
N4 0.074(3) 0.111(5) 0.038(3) 0.018(3) -0.001(2) -0.007(3) N
N5 0.113(3) 0.113(4) 0.055(3) 0.030(3) 0.026(2) 0.050(2) N
N6 0.117(4) 0.039(3) 0.067(3) 0.007(3) -0.008(3) -0.013(3) N
C1 0.037(2) 0.025(2) 0.026(2) -0.004(2) 0.007(2) 0.009(2) C
C2 0.029(2) 0.025(2) 0.024(2) -0.004(2) -0.001(2) -0.006(2) C
C3 0.109(4) 0.040(3) 0.035(3) -0.013(3) 0.016(3) -0.007(3) C
C4 0.048(2) 0.070(4) 0.041(3) 0.003(3) 0.009(2) -0.001(3) C
C5 0.058(3) 0.056(4) 0.073(4) 0.009(3) 0.012(3) 0.018(3) C
C6 0.061(3) 0.063(4) 0.065(3) -0.002(3) -0.004(3) 0.038(3) C
C7 0.029(2) 0.035(3) 0.030(2) 0.003(2) 0.007(2) 0.002(2) C
C8 0.033(2) 0.021(2) 0.021(2) -0.008(2) 0.001(2) 0.002(2) C
C9 0.040(2) 0.048(3) 0.022(2) -0.002(2) 0.000(2) 0.000(2) C
C10 0.067(3) 0.028(3) 0.033(2) 0.002(2) 0.018(2) 0.010(2) C
N7 0.032(2) 0.023(2) 0.030(2) -0.008(1) 0.002(1) -0.002(2) N
N8 0.030(2) 0.025(2) 0.031(2) -0.006(1) 0.007(1) 0.006(2) N
C11 0.028(2) 0.018(2) 0.032(2) -0.003(2) 0.007(2) 0.001(2) C
C12 0.041(2) 0.033(3) 0.032(2) -0.010(2) -0.003(2) -0.001(2) C
C13 0.055(3) 0.039(3) 0.021(2) -0.008(2) -0.004(2) 0.004(2) C
C14 0.044(2) 0.033(3) 0.032(2) -0.007(2) 0.005(2) 0.009(2) C
O1 0.056(2) 0.038(2) 0.034(2) 0.002(1) 0.011(1) 0.002(2) O
O2 0.051(2) 0.035(2) 0.055(2) 0.009(1) 0.003(2) 0.002(2) O
O3 0.049(2) 0.118(4) 0.054(2) -0.016(2) 0.009(2) 0.022(2) O

loop_
_atom_type_symbol
_atom_type_description
_atom_type_scat_dispersion_real
_atom_type_scat_dispersion_imag
_atom_type_scat_source
C ? 0.002 0.002 International_Tables_Vol_IV_Table_2.3.1
H ? 0.000 0.000 International_Tables_Vol_IV_Table_2.3.1
N ? 0.004 0.003 International_Tables_Vol_IV_Table_2.3.1
O ? 0.008 0.006 International_Tables_Vol_IV_Table_2.3.1
Cu ? 0.263 1.266 International_Tables_Vol_IV_Table_2.3.1

loop_
_geom_angle_atom_site_label_1
_geom_angle_atom_site_label_2
_geom_angle_atom_site_label_3
_geom_angle
_geom_angle_site_symmetry_1
_geom_angle_site_symmetry_2
_geom_angle_site_symmetry_3
_geom_angle_publ_flag
N1 CU N2 91.0(1) . . 2_665 ?
N1 CU N7 93.3(1) . . . ?
N1 CU N8 173.4(2) . . 2_555 ?
N1 CU O1 94.0(1) . . . ?
N1 CU O2 90.3(1) . . . ?
N2 CU N7 175.1(1) . 2_665 . ?
N2 CU N8 95.0(1) . 2_665 2_555 ?
N2 CU O1 87.1(1) . 2_665 . ?
N2 CU O2 88.1(1) . 2_665 . ?
N7 CU N8 80.8(1) . . 2_555 ?
N7 CU O1 90.3(1) . . . ?
N7 CU O2 94.2(1) . . . ?
N8 CU O1 89.0(1) . 2_555 . ?
N8 CU O2 87.2(1) . 2_555 . ?
O1 CU O2 173.6(1) . . . ?
CU N1 C1 172.0(4) . . . ?
CU N2 C2 162.5(3) . 2_665 . ?
C4 N4 H04 162.31 . . 2_666 ?
C5 N5 H08 170.79 . . ._656 ?
C6 N6 H06 156.33 . . 2_655 ?
N1 C1 C2 146.3(4) . . . ?
N1 C1 C8 178.5(5) . . . ?
C2 C1 C8 32.2(2) . . . ?
N2 C2 C1 145.9(3) . . . ?
N2 C2 C8 177.5(4) . . . ?
C1 C2 C8 32.0(2) . . . ?
N3 C3 C4 147.3(5) . . . ?
N3 C3 C9 179.0(6) . . . ?
C4 C3 C9 33.4(2) . . . ?
N4 C4 C3 143.3(5) . . . ?
N4 C4 C9 176.8(7) . . . ?
C3 C4 C9 33.6(3) . . . ?
N5 C5 C10 176.2(6) . . . ?
N6 C6 C10 178.7(6) . . . ?
C8 C7 C9 119.2(4) . . . ?
C8 C7 C10 118.1(4) . . . ?
C9 C7 C10 122.6(4) . . . ?
C1 C8 C2 115.8(4) . . . ?
C1 C8 C7 121.5(4) . . . ?
C2 C8 C7 122.7(3) . . . ?
C3 C9 C4 113.0(4) . . . ?
C3 C9 C7 123.4(4) . . . ?
C4 C9 C7 123.6(5) . . . ?
C5 C10 C6 114.9(5) . . . ?
C5 C10 C7 123.0(4) . . . ?
C6 C10 C7 121.1(5) . . . ?
CU N7 N8 139.4(2) . . . ?
CU N7 C11 112.4(3) . . . ?
CU N7 C11 79.4(2) . . 2_555 ?
CU N7 C12 131.1(3) . . . ?
CU N7 C13 160.9(2) . . . ?
CU N7 H02 105.48 . . . ?
N8 N7 C11 27.0(2) . . . ?
N8 N7 C11 60.0(2) . . 2_555 ?
N8 N7 C12 89.5(3) . . . ?
N8 N7 C13 59.6(2) . . . ?
N8 N7 H02 115.14 . . . ?
C11 N7 C11 33.0(2) . . 2_555 ?
C11 N7 C12 116.5(4) . . . ?
C11 N7 C13 86.6(3) . . . ?
C11 N7 H02 142.12 . . . ?
C11 N7 C12 149.5(3) . 2_555 . ?
C11 N7 C13 119.6(2) . 2_555 . ?
C11 N7 H02 174.89 . 2_555 . ?
C12 N7 C13 29.9(2) . . . ?
C12 N7 H02 25.71 . . . ?
C13 N7 H02 55.60 . . . ?
CU N8 N7 139.7(2) . 2_555 . ?
CU N8 C11 112.8(2) . 2_555 . ?
CU N8 C11 79.9(1) . 2_555 2_555 ?
CU N8 C13 160.0(2) . 2_555 . ?
CU N8 C14 130.1(3) . 2_555 . ?
CU N8 H03 106.58 . 2_555 . ?
N7 N8 C11 26.9(2) . . . ?
N7 N8 C11 59.8(1) . . 2_555 ?
N7 N8 C13 60.1(2) . . . ?
N7 N8 C14 90.1(3) . . . ?
N7 N8 H03 113.72 . . . ?
C11 N8 C11 32.9(2) . . 2_555 ?
C11 N8 C13 87.1(2) . . . ?
C11 N8 C14 117.0(3) . . . ?
C11 N8 H03 140.57 . . . ?
C11 N8 C13 120.0(2) . 2_555 . ?
C11 N8 C14 149.9(3) . 2_555 . ?
C11 N8 H03 172.84 . 2_555 . ?
C13 N8 C14 30.0(3) . . . ?
C13 N8 H03 53.68 . . . ?
C14 N8 H03 23.76 . . . ?
N7 C11 N7 147.0(3) . . 2_555 ?
N7 C11 N8 126.1(4) . . . ?
N7 C11 N8 86.8(3) . . 2_555 ?
N7 C11 C11 116.9(4) . . 2_555 ?
N7 C11 C12 32.1(2) . . . ?
N7 C11 C14 94.5(3) . . . ?
N7 C11 N8 87.0(2) . 2_555 . ?
N7 C11 N8 60.1(1) . 2_555 2_555 ?
N7 C11 C11 30.1(2) . 2_555 2_555 ?
N7 C11 C12 179.0(3) . 2_555 . ?
N7 C11 C14 118.5(2) . 2_555 . ?
N8 C11 N8 147.1(3) . . 2_555 ?
N8 C11 C11 117.1(3) . . 2_555 ?
N8 C11 C12 94.0(3) . . . ?
N8 C11 C14 31.5(2) . . . ?
N8 C11 C11 30.0(2) . 2_555 2_555 ?
N8 C11 C12 118.9(2) . 2_555 . ?
N8 C11 C14 178.6(2) . 2_555 . ?
C11 C11 C12 148.9(3) . 2_555 . ?
C11 C11 C14 148.6(3) . 2_555 . ?
C12 C11 C14 62.5(2) . . . ?
N7 C12 C11 31.5(2) . . . ?
N7 C12 C13 120.7(4) . . . ?
N7 C12 C14 90.2(3) . . . ?
N7 C12 H01 144.14 . . . ?
N7 C12 H02 115.64 . . . ?
C11 C12 C13 89.2(3) . . . ?
C11 C12 C14 58.7(2) . . . ?
C11 C12 H01 112.70 . . . ?
C11 C12 H02 147.03 . . . ?
C13 C12 C14 30.5(2) . . . ?
C13 C12 H01 23.49 . . . ?
C13 C12 H02 123.60 . . . ?
C14 C12 H01 54.02 . . . ?
C14 C12 H02 154.07 . . . ?
H01 C12 H02 100.21 . . . ?
N7 C13 N8 60.3(2) . . . ?
N7 C13 C12 29.4(2) . . . ?
N7 C13 C14 89.5(3) . . . ?
N7 C13 H01 147.79 . . . ?
N7 C13 H02 51.81 . . . ?
N7 C13 H03 114.49 . . . ?
N8 C13 C12 89.7(3) . . . ?
N8 C13 C14 29.2(2) . . . ?
N8 C13 H01 151.73 . . . ?
N8 C13 H02 112.08 . . . ?
N8 C13 H03 54.29 . . . ?
C12 C13 C14 118.8(4) . . . ?
C12 C13 H01 118.49 . . . ?
C12 C13 H02 22.45 . . . ?
C12 C13 H03 143.83 . . . ?
C14 C13 H01 122.60 . . . ?
C14 C13 H02 141.24 . . . ?
C14 C13 H03 25.18 . . . ?
H01 C13 H02 96.15 . . . ?
H01 C13 H03 97.45 . . . ?
H02 C13 H03 166.27 . . . ?
N8 C14 C11 31.4(2) . . . ?
N8 C14 C12 90.2(3) . . . ?
N8 C14 C13 120.9(4) . . . ?
N8 C14 H01 142.87 . . . ?
N8 C14 H03 121.84 . . . ?
C11 C14 C12 58.8(2) . . . ?
C11 C14 C13 89.4(3) . . . ?
C11 C14 H01 111.44 . . . ?
C11 C14 H03 152.89 . . . ?
C12 C14 C13 30.6(3) . . . ?
C12 C14 H01 52.63 . . . ?
C12 C14 H03 147.50 . . . ?
C13 C14 H01 22.04 . . . ?
C13 C14 H03 117.12 . . . ?
H01 C14 H03 95.11 . . . ?
CU O1 H04 118.83 . . . ?
CU O1 H05 106.15 . . . ?
CU O1 H05 111.35 . . 2_565 ?
CU O1 H09 108.72 . . . ?
H04 O1 H05 94.36 . . . ?
H04 O1 H05 91.95 . . 2_565 ?
H04 O1 H09 124.77 . . . ?
H05 O1 H05 5.22 . . 2_565 ?
H05 O1 H09 98.05 . . . ?
H05 O1 H09 95.70 . 2_565 . ?
CU O2 H06 111.92 . . . ?
CU O2 H07 131.11 . . . ?
CU O2 H07 104.19 . . 2_655 ?
H06 O2 H07 95.28 . . . ?
H06 O2 H07 119.01 . . 2_655 ?
H07 O2 H07 28.57 . . 2_655 ?
H08 O3 H09 100.79 . . . ?
C12 H01 C13 38.02 . . . ?
C12 H01 C14 73.35 . . . ?
C13 H01 C14 35.36 . . . ?
N7 H02 C12 38.64 . . . ?
N7 H02 C13 72.58 . . . ?
C12 H02 C13 33.96 . . . ?
N8 H03 C13 72.03 . . . ?
N8 H03 C14 34.40 . . . ?
C13 H03 C14 37.70 . . . ?
N4 H04 O1 148.51 . 2_666 . ?
N6 H06 O2 155.97 . 2_655 . ?
O2 H07 O2 151.43 . . 2_655 ?
N5 H08 O3 169.03 . ._454 . ?
O1 H09 O3 172.67 . . . ?

loop_
_geom_bond_atom_site_label_1
_geom_bond_atom_site_label_2
_geom_bond_distance
_geom_bond_site_symmetry_1
_geom_bond_site_symmetry_2
_geom_bond_publ_flag
CU N1 1.955(3) . . ?
CU N2 1.980(4) . 2_665 ?
CU N7 2.063(4) . . ?
CU N8 2.043(3) . 2_555 ?
CU O1 2.371(3) . . ?
CU O2 2.344(3) . . ?
N1 C1 1.155(5) . . ?
N2 C2 1.146(6) . . ?
N3 C3 1.149(9) . . ?
N4 C4 1.147(6) . . ?
N4 H04 2.1090 . 2_666 ?
N5 C5 1.158(8) . . ?
N5 H08 1.8082 . ._656 ?
N6 C6 1.154(7) . . ?
N6 H06 1.8235 . 2_655 ?
C1 C2 2.359(6) . . ?
C1 C8 1.390(5) . . ?
C2 C8 1.396(6) . . ?
C3 C4 2.366(8) . . ?
C3 C9 1.421(8) . . ?
C4 C9 1.416(6) . . ?
C5 C10 1.441(8) . . ?
C6 C10 1.447(7) . . ?
C7 C8 1.449(6) . . ?
C7 C9 1.410(6) . . ?
C7 C10 1.382(7) . . ?
N7 N8 2.379(5) . . ?
N7 C11 1.333(5) . . ?
N7 C11 2.372(5) . 2_555 ?
N7 C12 1.355(5) . . ?
N7 C13 2.375(6) . . ?
N7 H02 1.9563 . . ?
N8 C11 1.336(6) . . ?
N8 C11 2.377(6) . 2_555 ?
N8 C13 2.361(5) . . ?
N8 C14 1.340(5) . . ?
N8 H03 2.0157 . . ?
C11 C11 1.450(5) . 2_555 ?
C11 C12 2.285(5) . . ?
C11 C14 2.282(7) . . ?
C12 C13 1.377(7) . . ?
C12 C14 2.369(7) . . ?
C12 H01 1.9651 . . ?
C12 H02 0.9415 . . ?
C13 C14 1.374(6) . . ?
C13 H01 0.8911 . . ?
C13 H02 2.0537 . . ?
C13 H03 2.0003 . . ?
C14 H01 2.0007 . . ?
C14 H03 0.9560 . . ?
O1 H04 0.7925 . . ?
O1 H05 0.8561 . . ?
O1 H05 2.1227 . 2_565 ?
O1 H09 1.8566 . . ?
O2 H06 1.0481 . . ?
O2 H07 0.8051 . . ?
O2 H07 1.9815 . 2_655 ?
O3 H08 1.0288 . . ?
O3 H09 0.8999 . . ?

loop_
_geom_contact_atom_site_label_1
_geom_contact_atom_site_label_2
_geom_contact_distance
_geom_contact_site_symmetry_1
_geom_contact_site_symmetry_2
_geom_contact_publ_flag
? ? ? ? ? ?
